data_4118364
loop_
_publ_author_name
'Shou-Tian Zheng'
'Chengyu Mao'
'Tao Wu'
'Sangyune Lee'
'Pingyun Feng'
'Xianhui Bu'

_publ_section_title
;
 Generalized Synthesis of Zeolite-Type Metal-Organic Frameworks
 Encapsulating Immobilized Transition-Metal Clusters
;
_journal_name_full 'Journal of the American Chemical Society'
_journal_page_first 11936
_journal_page_last 11939
_journal_paper_doi 10.1021/ja305181y
_journal_volume 134
_journal_year 2012
_chemical_formula_sum 'C298 H0 Co14 In18 N14 O224'
_chemical_formula_weight 10250.90
_chemical_name_systematic
; 
 ? 
;
_space_group_IT_number 147
_symmetry_cell_setting hexagonal
_symmetry_space_group_name_Hall '-P 3'
_symmetry_space_group_name_H-M 'P -3'
_atom_sites_solution_primary direct
_atom_sites_solution_secondary difmap
_audit_creation_method SHELXL-97
_cell_angle_alpha 90.00
_cell_angle_beta 90.00
_cell_angle_gamma 120.00
_cell_formula_units_Z 1
_cell_length_a 49.576(5)
_cell_length_b 49.576(5)
_cell_length_c 9.938(2)
_cell_measurement_reflns_used 2674
_cell_measurement_temperature 296(2)
_cell_measurement_theta_max 41.944
_cell_measurement_theta_min 4.418
_cell_volume 21153(5)
_computing_structure_refinement 'SHELXL-97 (Sheldrick, 1997)'
_computing_structure_solution 'SHELXS-97 (Sheldrick, 1990)'
_diffrn_ambient_temperature 296(2)
_diffrn_measured_fraction_theta_full 0.996
_diffrn_measured_fraction_theta_max 0.996
_diffrn_measurement_device_type 'Bruker APEX II'
_diffrn_measurement_method 'Omega scan'
_diffrn_radiation_monochromator graphite
_diffrn_radiation_source 'fine-focus sealed tube'
_diffrn_radiation_type MoK\a
_diffrn_radiation_wavelength 0.71073
_diffrn_reflns_av_R_equivalents 0.0943
_diffrn_reflns_av_sigmaI/netI 0.1331
_diffrn_reflns_limit_h_max 53
_diffrn_reflns_limit_h_min -32
_diffrn_reflns_limit_k_max 53
_diffrn_reflns_limit_k_min -45
_diffrn_reflns_limit_l_max 10
_diffrn_reflns_limit_l_min -9
_diffrn_reflns_number 53539
_diffrn_reflns_theta_full 22.48
_diffrn_reflns_theta_max 22.48
_diffrn_reflns_theta_min 0.82
_diffrn_standards_decay_% 0
_diffrn_standards_interval_count 0
_diffrn_standards_number 0
_exptl_absorpt_coefficient_mu 0.796
_exptl_absorpt_correction_T_max 0.7448
_exptl_absorpt_correction_T_min 0.6647
_exptl_absorpt_correction_type empirical
_exptl_absorpt_process_details SADABS
_exptl_crystal_colour purple
_exptl_crystal_density_diffrn 0.805
_exptl_crystal_description rod
_exptl_crystal_F_000 4938
_exptl_crystal_size_max 0.05
_exptl_crystal_size_mid 0.01
_exptl_crystal_size_min 0.01
_refine_diff_density_max 3.226
_refine_diff_density_min -1.916
_refine_diff_density_rms 0.169
_refine_ls_extinction_method none
_refine_ls_goodness_of_fit_ref 1.069
_refine_ls_hydrogen_treatment constr
_refine_ls_matrix_type full
_refine_ls_number_parameters 503
_refine_ls_number_reflns 18349
_refine_ls_number_restraints 19
_refine_ls_restrained_S_all 1.069
_refine_ls_R_factor_all 0.1685
_refine_ls_R_factor_gt 0.1244
_refine_ls_shift/su_max 0.001
_refine_ls_shift/su_mean 0.000
_refine_ls_structure_factor_coef Fsqd
_refine_ls_weighting_details 'calc w=1/[\s^2^(Fo^2^)+(0.2000P)^2^+0.0000P] where P=(Fo^2^+2Fc^2^)/3'
_refine_ls_weighting_scheme calc
_refine_ls_wR_factor_gt 0.3342
_refine_ls_wR_factor_ref 0.3596
_reflns_number_gt 9616
_reflns_number_total 18349
_reflns_threshold_expression >2sigma(I)
_cod_data_source_file ja305181y_si_002_1.cif
_cod_data_source_block CPM-16-Co
_cod_database_code 4118364

loop_
_symmetry_equiv_pos_as_xyz
'x, y, z'
'-y, x-y, z'
'-x+y, -x, z'
'-x, -y, -z'
'y, -x+y, -z'
'x-y, x, -z'

loop_
_atom_site_label
_atom_site_type_symbol
_atom_site_fract_x
_atom_site_fract_y
_atom_site_fract_z
_atom_site_U_iso_or_equiv
_atom_site_adp_type
_atom_site_occupancy
_atom_site_symmetry_multiplicity
_atom_site_calc_flag
_atom_site_refinement_flags
In1 In 0.20764(2) 0.79237(2) 0.50018(9) 0.0452(3) Uani 1 1 d .
In2 In 0.00001(2) 0.63991(2) 0.49997(8) 0.0415(3) Uani 1 1 d .
In3 In 0.15968(3) 0.57984(3) 0.49997(12) 0.0676(4) Uani 1 1 d .
Co1 Co 0.06565(8) 0.82028(8) 0.1647(3) 0.0398(9) Uani 0.50 1 d PD
Co2 Co 0.06577(8) 0.82047(8) -0.1648(3) 0.0397(9) Uani 0.50 1 d P
Co3 Co 0.17959(8) 0.93436(8) 0.1651(3) 0.0396(9) Uani 0.50 1 d PD
Co4 Co 0.17965(8) 0.93430(8) -0.1653(3) 0.0401(9) Uani 0.50 1 d P
Co5 Co 0.3333 0.6667 1.1909(10) 0.104(3) Uiso 0.50 3 d SPD
Co6 Co 0.3333 0.6667 0.8102(10) 0.105(3) Uiso 0.50 3 d SPD
O1 O -0.0005(2) 0.6344(2) 0.2661(9) 0.055(3) Uiso 1 1 d .
O2 O 0.1873(2) 0.8127(2) -0.3568(11) 0.071(3) Uiso 1 1 d .
O3 O 0.29068(17) 0.6452(4) 0.8903(14) 0.150 Uiso 1 1 d D
O4 O 0.28859(12) 0.6452(4) 1.1361(13) 0.150 Uiso 1 1 d D
O5 O 0.3333 0.6667 0.6090(10) 0.130 Uiso 0.50 3 d SPD
O6 O 0.3333 0.6667 1.3921(10) 0.150 Uiso 0.50 3 d SPD
O7 O 0.0005(2) 0.6751(2) 0.3554(11) 0.073(3) Uiso 1 1 d .
O8 O 0.2115(2) 0.7888(2) -0.2630(10) 0.061(3) Uiso 1 1 d .
O9 O 0.2119(2) 0.7884(2) 0.2649(10) 0.063(3) Uiso 1 1 d .
O10 O 0.0000(2) 0.6346(2) -0.2661(9) 0.055(3) Uiso 1 1 d .
O11 O 0.1534(3) 0.5767(3) 0.7375(13) 0.098(4) Uiso 1 1 d .
O12 O 0.1871(2) 0.8126(2) 0.3538(10) 0.067(3) Uiso 1 1 d .
O13 O 0.1196(2) 0.5917(2) 0.4996(10) 0.063(3) Uiso 1 1 d .
O14 O -0.1200(2) 0.4716(2) 0.5010(10) 0.065(3) Uiso 1 1 d .
O15 O 0.1536(3) 0.5766(3) 1.2656(13) 0.104(4) Uiso 1 1 d .
O16 O 0.1966(3) 0.7421(2) 0.5003(10) 0.071(3) Uiso 1 1 d .
O17 O -0.1596(3) 0.5928(3) 0.5013(11) 0.077(3) Uiso 1 1 d .
O18 O 0.1595(2) 0.7529(3) 0.4994(11) 0.073(3) Uiso 1 1 d .
O19 O 0.0356(2) 0.6225(2) 0.4987(10) 0.067(3) Uiso 1 1 d .
O20 O -0.1970(2) 0.5450(2) 0.5008(10) 0.066(3) Uiso 1 1 d .
O21 O -0.0355(2) 0.5870(2) 0.4998(10) 0.066(3) Uiso 1 1 d .
O22 O 0.1686(3) 0.6298(3) 0.4992(11) 0.081(3) Uiso 1 1 d .
O23 O -0.1689(3) 0.4608(3) 0.5007(12) 0.085(3) Uiso 1 1 d .
O24 O 0.0514(3) 0.6711(3) 0.4968(13) 0.100(4) Uiso 1 1 d .
O25 O 0.0001(2) 0.6757(2) -0.3549(11) 0.072(3) Uiso 1 1 d .
O26 O -0.0514(3) 0.6201(3) 0.4985(13) 0.099(4) Uiso 1 1 d .
O27 O 0.2036(3) 0.6022(3) 1.3535(12) 0.089(4) Uiso 1 1 d .
O28 O 0.2030(3) 0.6017(3) 0.6440(12) 0.088(4) Uiso 1 1 d .
O29 O 0.0597(5) 0.8358(5) -0.0043(19) 0.064(6) Uiso 0.50 1 d P
O30 O 0.1640(4) 0.9404(4) -0.0043(18) 0.060(5) Uiso 0.50 1 d P
O31 O 0.0397(5) 0.7717(5) 0.109(2) 0.074(6) Uiso 0.50 1 d P
O32 O 0.0392(5) 0.7714(5) -0.107(2) 0.078(6) Uiso 0.50 1 d P
O33 O 0.0711(10) 0.7988(10) 0.361(2) 0.202(17) Uiso 0.50 1 d PD
O34 O -0.0408(5) 0.7318(5) -0.109(2) 0.067(6) Uiso 0.50 1 d P
O35 O -0.0404(5) 0.7315(5) 0.104(2) 0.076(6) Uiso 0.50 1 d P
O36 O 0.0277(6) 0.8197(6) 0.269(2) 0.014(6) Uiso 0.25 1 d P
O36A O 0.0185(5) 0.8075(5) 0.121(2) 0.010 Uiso 0.25 1 d P
O37 O 0.1985(8) 0.9287(8) -0.359(3) 0.144(12) Uiso 0.50 1 d P
O38 O 0.0282(6) 0.8204(6) -0.265(2) 0.018(6) Uiso 0.25 1 d P
O38A O 0.0182(5) 0.8069(5) -0.119(2) 0.010 Uiso 0.25 1 d P
O39 O 0.1988(8) 0.9293(9) 0.3684(19) 0.168(14) Uiso 0.50 1 d PD
O40 O 0.1806(6) 0.9715(6) -0.270(3) 0.022(7) Uiso 0.25 1 d P
O40A O 0.1933(5) 0.9815(5) -0.122(2) 0.010 Uiso 0.25 1 d P
O41 O 0.0710(8) 0.8021(8) -0.355(3) 0.154(12) Uiso 0.50 1 d P
O42 O 0.1805(6) 0.9720(6) 0.269(2) 0.014(6) Uiso 0.25 1 d P
O42A O 0.1929(5) 0.9818(5) 0.122(2) 0.010 Uiso 0.25 1 d P
O43 O 0.1111(6) 0.8281(6) -0.101(2) 0.090(7) Uiso 0.50 1 d P
O44 O 0.0877(7) 0.8631(7) -0.277(3) 0.029(7) Uiso 0.25 1 d P
O44A O 0.1009(5) 0.8674(5) -0.120(2) 0.010 Uiso 0.25 1 d P
O45 O 0.1749(6) 0.8914(6) -0.104(3) 0.096(8) Uiso 0.50 1 d P
O46 O 0.1371(7) 0.9120(7) 0.267(3) 0.028(7) Uiso 0.25 1 d P
O46A O 0.1326(5) 0.8988(5) 0.121(2) 0.010 Uiso 0.25 1 d P
O47 O 0.1122(6) 0.8293(6) 0.101(3) 0.097(8) Uiso 0.50 1 d P
O48 O 0.0886(5) 0.8623(5) 0.271(2) 0.008(5) Uiso 0.25 1 d P
O48A O 0.1013(5) 0.8674(5) 0.121(2) 0.010 Uiso 0.25 1 d P
O49 O 0.1730(6) 0.8890(6) 0.097(3) 0.098(8) Uiso 0.50 1 d P
O50 O 0.1372(6) 0.9110(6) -0.273(3) 0.025(7) Uiso 0.25 1 d P
O50A O 0.1327(5) 0.8996(5) -0.119(2) 0.010 Uiso 0.25 1 d P
C1 C 0.1819(4) 0.5911(4) 1.2566(19) 0.081(5) Uiso 1 1 d .
C2 C 0.1986(2) 0.5994(3) 1.1249(14) 0.097(6) Uiso 1 1 d D
C3 C 0.2322(2) 0.6163(2) 1.1120(18) 0.105(7) Uiso 1 1 d D
C4 C 0.2533(3) 0.6268(3) 0.9980(15) 0.140(9) Uiso 1 1 d D
C5 C 0.2318(3) 0.6158(3) 0.8855(18) 0.107(7) Uiso 1 1 d D
C6 C 0.1981(3) 0.5989(3) 0.8727(15) 0.094(6) Uiso 1 1 d D
C7 C 0.1814(3) 0.5906(3) 0.9994(12) 0.062(4) Uiso 1 1 d D
C8 C 0.2869(3) 0.6437(4) 1.0127(13) 0.143 Uiso 1 1 d D
C9 C 0.1828(5) 0.5909(5) 0.740(2) 0.105(7) Uiso 1 1 d .
C10 C 0.1312(4) 0.6440(4) 0.4990(15) 0.061(4) Uiso 1 1 d .
C11 C -0.0909(4) 0.5675(4) 0.4985(16) 0.064(4) Uiso 1 1 d .
C12 C 0.1426(4) 0.6969(4) 0.5024(16) 0.068(4) Uiso 1 1 d .
C13 C 0.1964(4) 0.8031(4) 0.2562(17) 0.073(5) Uiso 1 1 d .
C14 C 0.1964(4) 0.8040(4) -0.2532(15) 0.060(4) Uiso 1 1 d .
C15 C -0.0004(3) 0.6590(3) 0.2502(13) 0.046(3) Uiso 1 1 d .
C16 C -0.1434(4) 0.5543(4) 0.4959(15) 0.064(4) Uiso 1 1 d .
C17 C 0.0908(3) 0.6584(3) 0.5033(14) 0.057(4) Uiso 1 1 d .
C18 C -0.0989(3) 0.5352(3) 0.4995(14) 0.057(4) Uiso 1 1 d .
C19 C -0.1311(3) 0.5133(3) 0.5010(14) 0.052(4) Uiso 1 1 d .
C20 C 0.0979(4) 0.6339(4) 0.4998(15) 0.061(4) Uiso 1 1 d .
C21 C -0.0560(3) 0.5940(4) 0.5052(15) 0.057(4) Uiso 1 1 d .
C22 C 0.0562(4) 0.6500(4) 0.4953(15) 0.058(4) Uiso 1 1 d .
C23 C -0.1545(3) 0.5219(3) 0.4999(13) 0.047(3) Uiso 1 1 d .
C24 C 0.1550(3) 0.6763(3) 0.4976(13) 0.046(3) Uiso 1 1 d .
C25 C 0.1399(3) 0.6197(3) 0.5010(14) 0.056(4) Uiso 1 1 d .
C26 C 0.1672(4) 0.7317(4) 0.4983(15) 0.064(4) Uiso 1 1 d .
C27 C -0.1402(3) 0.4800(3) 0.4993(13) 0.049(4) Uiso 1 1 d .
C28 C -0.1685(4) 0.5643(4) 0.5005(16) 0.066(4) Uiso 1 1 d .
C29 C -0.1140(4) 0.5763(4) 0.4968(16) 0.067(4) Uiso 1 1 d .
C30 C 0.1130(4) 0.6900(4) 0.5025(15) 0.063(4) Uiso 1 1 d .
C31 C 0.0002(3) 0.6595(3) -0.2525(13) 0.048(4) Uiso 1 1 d .
C32 C -0.0005(3) 0.6579(4) 0.0006(15) 0.061(4) Uiso 1 1 d .
C33 C 0.1967(4) 0.8029(4) -0.0006(16) 0.068(4) Uiso 1 1 d .
C34 C 0.1890(6) 0.8114(6) -0.130(3) 0.138(9) Uiso 1 1 d .
C35 C 0.1900(6) 0.8126(6) 0.126(3) 0.144(9) Uiso 1 1 d .
C36 C -0.0124(6) 0.6658(6) 0.120(2) 0.036(6) Uiso 0.50 1 d P
C36A C 0.0089(6) 0.6782(6) 0.120(2) 0.036(6) Uiso 0.50 1 d P
C37 C -0.0159(8) 0.6919(8) 0.129(3) 0.072(9) Uiso 0.50 1 d P
C37A C 0.0176(8) 0.7096(8) 0.131(3) 0.074(10) Uiso 0.50 1 d P
C38 C -0.0108(6) 0.6682(6) -0.122(3) 0.041(6) Uiso 0.50 1 d P
C38A C 0.0117(7) 0.6774(7) -0.121(3) 0.050(7) Uiso 0.50 1 d P
C40 C 0.0184(9) 0.7083(9) -0.126(4) 0.096(12) Uiso 0.50 1 d P
C40A C -0.0172(7) 0.6926(7) -0.133(3) 0.069(9) Uiso 0.50 1 d P
C41 C 0.1584(7) 0.8117(6) 0.122(3) 0.052(7) Uiso 0.50 1 d P
C41A C 0.1873(6) 0.8421(7) 0.129(3) 0.053(7) Uiso 0.50 1 d P
C42 C 0.1576(6) 0.8135(6) -0.126(3) 0.047(7) Uiso 0.50 1 d P
C42A C 0.1877(7) 0.8416(7) -0.127(3) 0.065(9) Uiso 0.50 1 d P
C43 C -0.0375(8) 0.7226(8) -0.007(4) 0.078(10) Uiso 0.50 1 d P
C43A C 0.0374(8) 0.7607(8) 0.009(4) 0.077(10) Uiso 0.50 1 d P
C44 C -0.0275(6) 0.6997(6) 0.000(3) 0.050(7) Uiso 0.50 1 d P
C44A C 0.0270(7) 0.7264(7) 0.004(3) 0.054(8) Uiso 0.50 1 d P
C45 C 0.1680(7) 0.8739(7) -0.005(3) 0.060(8) Uiso 0.50 1 d P
C45A C 0.1250(7) 0.8303(7) 0.000(3) 0.053(8) Uiso 0.50 1 d P
C46 C 0.1459(6) 0.8154(6) 0.005(3) 0.050(7) Uiso 0.50 1 d P
C46A C 0.1833(7) 0.8543(7) 0.000(3) 0.067(9) Uiso 0.50 1 d P

loop_
_atom_site_aniso_label
_atom_site_aniso_U_11
_atom_site_aniso_U_22
_atom_site_aniso_U_33
_atom_site_aniso_U_23
_atom_site_aniso_U_13
_atom_site_aniso_U_12
In1 0.0531(7) 0.0526(7) 0.0344(6) -0.0004(5) -0.0001(5) 0.0298(5)
In2 0.0595(7) 0.0443(6) 0.0257(5) 0.0000(4) 0.0002(4) 0.0296(5)
In3 0.0722(9) 0.0562(8) 0.0811(9) -0.0001(6) -0.0007(6) 0.0371(7)
Co1 0.040(2) 0.048(2) 0.0248(19) -0.0043(16) 0.0007(15) 0.0167(18)
Co2 0.041(2) 0.048(2) 0.0261(19) 0.0018(16) -0.0011(16) 0.0187(18)
Co3 0.056(2) 0.042(2) 0.0197(18) 0.0036(15) 0.0068(16) 0.0230(19)
Co4 0.049(2) 0.037(2) 0.0282(19) -0.0016(16) -0.0037(16) 0.0178(18)

loop_
_atom_type_symbol
_atom_type_description
_atom_type_scat_dispersion_real
_atom_type_scat_dispersion_imag
_atom_type_scat_source
C C 0.0033 0.0016 'International Tables Vol C Tables 4.2.6.8 and 6.1.1.4'
H H 0.0000 0.0000 'International Tables Vol C Tables 4.2.6.8 and 6.1.1.4'
N N 0.0061 0.0033 'International Tables Vol C Tables 4.2.6.8 and 6.1.1.4'
O O 0.0106 0.0060 'International Tables Vol C Tables 4.2.6.8 and 6.1.1.4'
Co Co 0.3494 0.9721 'International Tables Vol C Tables 4.2.6.8 and 6.1.1.4'
In In -0.7276 1.3100 'International Tables Vol C Tables 4.2.6.8 and 6.1.1.4'

loop_
_geom_angle_atom_site_label_1
_geom_angle_atom_site_label_2
_geom_angle_atom_site_label_3
_geom_angle
_geom_angle_site_symmetry_1
_geom_angle_site_symmetry_3
O18 In1 O17 161.4(4) . 6_666
O18 In1 O2 82.6(4) . 1_556
O17 In1 O2 83.3(4) 6_666 1_556
O18 In1 O16 57.6(4) . .
O17 In1 O16 141.0(4) 6_666 .
O2 In1 O16 125.1(4) 1_556 .
O18 In1 O12 82.3(4) . .
O17 In1 O12 83.0(4) 6_666 .
O2 In1 O12 78.8(4) 1_556 .
O16 In1 O12 124.7(4) . .
O18 In1 O20 141.2(4) . 6_666
O17 In1 O20 57.5(4) 6_666 6_666
O2 In1 O20 125.7(4) 1_556 6_666
O16 In1 O20 83.6(4) . 6_666
O12 In1 O20 125.1(4) . 6_666
O18 In1 O9 91.5(4) . .
O17 In1 O9 90.8(4) 6_666 .
O2 In1 O9 137.7(4) 1_556 .
O16 In1 O9 83.8(4) . .
O12 In1 O9 58.9(3) . .
O20 In1 O9 83.2(3) 6_666 .
O18 In1 O8 91.6(4) . 1_556
O17 In1 O8 91.4(4) 6_666 1_556
O2 In1 O8 58.6(4) 1_556 1_556
O16 In1 O8 84.4(3) . 1_556
O12 In1 O8 137.4(4) . 1_556
O20 In1 O8 84.4(3) 6_666 1_556
O9 In1 O8 163.7(3) . 1_556
O18 In1 C28 169.9(5) . 6_666
O17 In1 C28 28.7(4) 6_666 6_666
O2 In1 C28 105.3(4) 1_556 6_666
O16 In1 C28 112.3(5) . 6_666
O12 In1 C28 105.1(4) . 6_666
O20 In1 C28 28.8(4) 6_666 6_666
O9 In1 C28 86.8(4) . 6_666
O8 In1 C28 87.4(4) 1_556 6_666
O18 In1 C13 86.1(5) . .
O17 In1 C13 86.6(5) 6_666 .
O2 In1 C13 107.9(5) 1_556 .
O16 In1 C13 105.5(5) . .
O12 In1 C13 29.0(4) . .
O20 In1 C13 105.7(5) 6_666 .
O9 In1 C13 29.9(4) . .
O8 In1 C13 166.5(5) 1_556 .
C28 In1 C13 97.1(5) 6_666 .
O18 In1 C14 86.8(4) . 1_556
O17 In1 C14 86.8(4) 6_666 1_556
O2 In1 C14 29.0(4) 1_556 1_556
O16 In1 C14 106.2(4) . 1_556
O12 In1 C14 107.9(4) . 1_556
O20 In1 C14 106.2(4) 6_666 1_556
O9 In1 C14 166.8(4) . 1_556
O8 In1 C14 29.6(4) 1_556 1_556
C28 In1 C14 97.1(5) 6_666 1_556
C13 In1 C14 136.9(5) . 1_556
O18 In1 C26 28.7(4) . .
O17 In1 C26 169.9(5) 6_666 .
O2 In1 C26 104.9(4) 1_556 .
O16 In1 C26 28.9(4) . .
O12 In1 C26 104.1(4) . .
O20 In1 C26 112.5(4) 6_666 .
O9 In1 C26 87.0(4) . .
O8 In1 C26 88.0(4) 1_556 .
C28 In1 C26 141.2(5) 6_666 .
C13 In1 C26 96.2(5) . .
C14 In1 C26 97.6(5) 1_556 .
O24 In2 O26 165.4(5) . .
O24 In2 O7 83.6(4) . .
O26 In2 O7 84.5(4) . .
O24 In2 O25 85.0(4) . 1_556
O26 In2 O25 84.5(4) . 1_556
O7 In2 O25 78.8(4) . 1_556
O24 In2 O21 138.3(4) . .
O26 In2 O21 56.3(4) . .
O7 In2 O21 125.7(4) . .
O25 In2 O21 125.7(4) 1_556 .
O24 In2 O19 55.8(4) . .
O26 In2 O19 138.7(4) . .
O7 In2 O19 124.8(4) . .
O25 In2 O19 125.9(4) 1_556 .
O21 In2 O19 82.5(4) . .
O24 In2 O1 90.5(4) . .
O26 In2 O1 90.0(4) . .
O7 In2 O1 56.7(4) . .
O25 In2 O1 135.5(4) 1_556 .
O21 In2 O1 84.9(3) . .
O19 In2 O1 85.2(3) . .
O24 In2 O10 91.6(4) . 1_556
O26 In2 O10 91.2(4) . 1_556
O7 In2 O10 136.1(4) . 1_556
O25 In2 O10 57.3(3) 1_556 1_556
O21 In2 O10 85.2(3) . 1_556
O19 In2 O10 85.5(3) . 1_556
O1 In2 O10 167.2(3) . 1_556
O24 In2 C21 166.8(5) . .
O26 In2 C21 27.8(4) . .
O7 In2 C21 106.7(4) . .
O25 In2 C21 104.8(4) 1_556 .
O21 In2 C21 28.5(4) . .
O19 In2 C21 111.0(4) . .
O1 In2 C21 88.5(4) . .
O10 In2 C21 86.6(4) 1_556 .
O24 In2 C22 27.3(4) . .
O26 In2 C22 167.1(5) . .
O7 In2 C22 104.3(4) . .
O25 In2 C22 106.2(4) 1_556 .
O21 In2 C22 110.9(4) . .
O19 In2 C22 28.5(4) . .
O1 In2 C22 87.2(4) . .
O10 In2 C22 88.8(4) 1_556 .
C21 In2 C22 139.5(5) . .
O24 In2 C31 88.0(4) . 1_556
O26 In2 C31 87.8(4) . 1_556
O7 In2 C31 108.2(4) . 1_556
O25 In2 C31 29.4(4) 1_556 1_556
O21 In2 C31 106.1(4) . 1_556
O19 In2 C31 106.2(4) . 1_556
O1 In2 C31 164.9(4) . 1_556
O10 In2 C31 27.9(3) 1_556 1_556
C21 In2 C31 96.3(4) . 1_556
C22 In2 C31 98.1(4) . 1_556
O24 In2 C15 87.1(4) . .
O26 In2 C15 86.6(4) . .
O7 In2 C15 29.3(4) . .
O25 In2 C15 108.1(4) 1_556 .
O21 In2 C15 105.4(4) . .
O19 In2 C15 105.6(4) . .
O1 In2 C15 27.4(3) . .
O10 In2 C15 165.4(4) 1_556 .
C21 In2 C15 97.9(4) . .
C22 In2 C15 96.5(4) . .
C31 In2 C15 137.5(4) 1_556 .
O23 In3 O22 160.3(4) 4_566 .
O23 In3 O14 57.4(4) 4_566 4_566
O22 In3 O14 142.3(4) . 4_566
O23 In3 O13 142.7(4) 4_566 .
O22 In3 O13 57.0(4) . .
O14 In3 O13 85.3(4) 4_566 .
O23 In3 O15 90.7(4) 4_566 1_554
O22 In3 O15 91.1(4) . 1_554
O14 In3 O15 84.9(4) 4_566 1_554
O13 In3 O15 85.4(4) . 1_554
O23 In3 O28 82.4(4) 4_566 .
O22 In3 O28 82.2(4) . .
O14 In3 O28 126.1(4) 4_566 .
O13 In3 O28 125.5(4) . .
O15 In3 O28 134.0(5) 1_554 .
O23 In3 O11 91.3(4) 4_566 .
O22 In3 O11 91.3(4) . .
O14 In3 O11 85.5(4) 4_566 .
O13 In3 O11 85.3(4) . .
O15 In3 O11 167.1(5) 1_554 .
O28 In3 O11 58.9(4) . .
O23 In3 O27 82.4(4) 4_566 1_554
O22 In3 O27 81.8(4) . 1_554
O14 In3 O27 125.8(4) 4_566 1_554
O13 In3 O27 125.2(4) . 1_554
O15 In3 O27 58.7(4) 1_554 1_554
O28 In3 O27 75.2(4) . 1_554
O11 In3 O27 134.2(5) . 1_554
O23 In3 C9 85.7(6) 4_566 .
O22 In3 C9 87.1(5) . .
O14 In3 C9 106.2(6) 4_566 .
O13 In3 C9 106.9(5) . .
O15 In3 C9 163.8(6) 1_554 .
O28 In3 C9 29.9(5) . .
O11 In3 C9 29.0(5) . .
O27 In3 C9 105.1(6) 1_554 .
O23 In3 C1 86.3(5) 4_566 1_554
O22 In3 C1 86.2(5) . 1_554
O14 In3 C1 105.5(5) 4_566 1_554
O13 In3 C1 105.5(5) . 1_554
O15 In3 C1 27.9(5) 1_554 1_554
O28 In3 C1 106.0(5) . 1_554
O11 In3 C1 164.9(6) . 1_554
O27 In3 C1 30.8(5) 1_554 1_554
C9 In3 C1 135.9(7) . 1_554
O23 In3 C25 171.1(5) 4_566 .
O22 In3 C25 28.6(4) . .
O14 In3 C25 113.7(4) 4_566 .
O13 In3 C25 28.4(4) . .
O15 In3 C25 88.4(5) 1_554 .
O28 In3 C25 104.5(4) . .
O11 In3 C25 87.7(4) . .
O27 In3 C25 104.6(4) 1_554 .
C9 In3 C25 97.5(6) . .
C1 In3 C25 97.0(5) 1_554 .
O23 In3 C27 28.7(4) 4_566 4_566
O22 In3 C27 171.0(4) . 4_566
O14 In3 C27 28.7(3) 4_566 4_566
O13 In3 C27 114.0(4) . 4_566
O15 In3 C27 87.9(4) 1_554 4_566
O28 In3 C27 104.9(4) . 4_566
O11 In3 C27 87.8(4) . 4_566
O27 In3 C27 105.2(4) 1_554 4_566
C9 In3 C27 96.3(6) . 4_566
C1 In3 C27 97.0(5) 1_554 4_566
C25 In3 C27 142.4(5) . 4_566
O29 Co1 O48 99.1(9) . .
O29 Co1 O36 96.8(9) . .
O48 Co1 O36 78.7(9) . .
O29 Co1 O36A 65.1(9) . .
O48 Co1 O36A 111.6(9) . .
O36 Co1 O36A 43.1(9) . .
O29 Co1 O48A 66.2(8) . .
O48 Co1 O48A 44.0(9) . .
O36 Co1 O48A 110.7(9) . .
O36A Co1 O48A 117.5(9) . .
O29 Co1 O31 95.6(8) . .
O48 Co1 O31 164.5(9) . .
O36 Co1 O31 94.6(9) . .
O36A Co1 O31 70.4(8) . .
O48A Co1 O31 149.9(9) . .
O29 Co1 O47 91.4(9) . .
O48 Co1 O47 87.1(9) . .
O36 Co1 O47 164.6(9) . .
O36A Co1 O47 151.4(9) . .
O48A Co1 O47 60.9(9) . .
O31 Co1 O47 97.6(9) . .
O29 Co1 O33 176.6(13) . .
O48 Co1 O33 84.3(13) . .
O36 Co1 O33 83.6(13) . .
O36A Co1 O33 113.5(13) . .
O48A Co1 O33 116.9(13) . .
O31 Co1 O33 81.0(13) . .
O47 Co1 O33 89.0(13) . .
O29 Co2 O38 94.6(9) . .
O29 Co2 O44 98.6(10) . .
O38 Co2 O44 76.6(10) . .
O29 Co2 O44A 65.6(9) . .
O38 Co2 O44A 109.7(9) . .
O44 Co2 O44A 45.6(10) . .
O29 Co2 O38A 64.6(9) . .
O38 Co2 O38A 43.1(9) . .
O44 Co2 O38A 110.7(10) . .
O44A Co2 O38A 117.7(9) . .
O29 Co2 O41 177.7(11) . .
O38 Co2 O41 83.1(12) . .
O44 Co2 O41 81.6(12) . .
O44A Co2 O41 115.7(11) . .
O38A Co2 O41 113.2(11) . .
O29 Co2 O43 92.4(9) . .
O38 Co2 O43 166.2(10) . .
O44 Co2 O43 90.6(10) . .
O44A Co2 O43 62.8(9) . .
O38A Co2 O43 150.0(9) . .
O41 Co2 O43 89.9(11) . .
O29 Co2 O32 95.8(9) . .
O38 Co2 O32 94.6(9) . .
O44 Co2 O32 163.7(10) . .
O44A Co2 O32 149.9(9) . .
O38A Co2 O32 68.9(8) . .
O41 Co2 O32 83.8(11) . .
O43 Co2 O32 96.5(9) . .
O30 Co3 O46 97.5(10) . .
O30 Co3 O42 96.9(9) . .
O46 Co3 O42 78.6(10) . .
O30 Co3 O34 95.5(8) . 6_665
O46 Co3 O34 166.2(10) . 6_665
O42 Co3 O34 95.2(9) . 6_665
O30 Co3 O42A 65.5(8) . .
O46 Co3 O42A 110.7(10) . .
O42 Co3 O42A 42.9(9) . .
O34 Co3 O42A 70.8(8) 6_665 .
O30 Co3 O46A 66.2(8) . .
O46 Co3 O46A 43.3(10) . .
O42 Co3 O46A 111.0(9) . .
O34 Co3 O46A 149.1(8) 6_665 .
O42A Co3 O46A 118.0(9) . .
O30 Co3 O49 91.2(9) . .
O46 Co3 O49 90.7(10) . .
O42 Co3 O49 167.3(9) . .
O34 Co3 O49 93.6(9) 6_665 .
O42A Co3 O49 149.6(9) . .
O46A Co3 O49 63.6(9) . .
O30 Co3 O39 177.6(11) . .
O46 Co3 O39 82.9(12) . .
O42 Co3 O39 80.9(12) . .
O34 Co3 O39 83.8(11) 6_665 .
O42A Co3 O39 112.2(11) . .
O46A Co3 O39 115.4(11) . .
O49 Co3 O39 91.1(12) . .
O30 Co4 O40 96.4(9) . .
O30 Co4 O45 94.1(9) . .
O40 Co4 O45 166.3(10) . .
O30 Co4 O50 98.1(10) . .
O40 Co4 O50 78.9(10) . .
O45 Co4 O50 91.0(10) . .
O30 Co4 O40A 65.0(9) . .
O40 Co4 O40A 44.0(9) . .
O45 Co4 O40A 149.7(9) . .
O50 Co4 O40A 112.6(10) . .
O30 Co4 O50A 64.7(9) . .
O40 Co4 O50A 110.6(10) . .
O45 Co4 O50A 66.4(9) . .
O50 Co4 O50A 44.5(10) . .
O40A Co4 O50A 117.3(9) . .
O30 Co4 O35 95.4(8) . 6_665
O40 Co4 O35 95.7(9) . 6_665
O45 Co4 O35 92.0(9) . 6_665
O50 Co4 O35 165.9(10) . 6_665
O40A Co4 O35 69.9(9) . 6_665
O50A Co4 O35 148.0(9) . 6_665
O30 Co4 O37 178.0(11) . .
O40 Co4 O37 81.6(11) . .
O45 Co4 O37 87.9(11) . .
O50 Co4 O37 81.9(12) . .
O40A Co4 O37 113.1(11) . .
O50A Co4 O37 116.3(11) . .
O35 Co4 O37 84.4(11) 6_665 .
O4 Co5 O4 112.9(4) . 3_565
O4 Co5 O4 112.9(4) . 2_665
O4 Co5 O4 112.9(4) 3_565 2_665
O4 Co5 O6 105.8(5) . .
O4 Co5 O6 105.8(5) 3_565 .
O4 Co5 O6 105.8(5) 2_665 .
O3 Co6 O3 105.2(6) . 3_565
O3 Co6 O3 105.2(6) . 2_665
O3 Co6 O3 105.2(6) 3_565 2_665
O3 Co6 O5 113.5(5) . .
O3 Co6 O5 113.5(5) 3_565 .
O3 Co6 O5 113.5(5) 2_665 .
C15 O1 In2 91.1(8) . .
C14 O2 In1 92.5(9) . 1_554
C8 O3 C4 48.7(5) . .
C8 O3 Co6 121.0(12) . .
C4 O3 Co6 169.8(11) . .
C8 O4 Co5 109.1(10) . .
C15 O7 In2 93.0(8) . .
C14 O8 In1 86.6(8) . 1_554
C13 O9 In1 85.2(9) . .
C31 O10 In2 89.9(8) . 1_554
C9 O11 In3 84.8(13) . .
C13 O12 In1 89.9(10) . .
C25 O13 In3 88.0(9) . .
C27 O14 In3 89.2(8) . 4_566
C1 O15 In3 87.8(12) . 1_556
C26 O16 In1 92.4(9) . .
C28 O17 In1 93.3(10) . 5_456
C26 O18 In1 95.6(10) . .
C22 O19 In2 87.2(9) . .
C28 O20 In1 89.9(9) . 5_456
C21 O21 In2 87.1(9) . .
C25 O22 In3 90.1(9) . .
C27 O23 In3 90.9(9) . 4_566
C22 O24 In2 93.0(11) . .
C31 O25 In2 90.8(8) . 1_554
C21 O26 In2 92.0(11) . .
C1 O27 In3 83.7(10) . 1_556
C9 O28 In3 85.4(12) . .
Co2 O29 Co1 119.6(10) . .
Co4 O30 Co3 119.3(10) . .
C43A O31 Co1 129(3) . .
C43A O32 Co2 126(2) . .
C43 O34 Co3 133(2) . 5_455
C43 O35 Co4 131(2) . 5_455
O36A O36 Co1 68.5(12) . .
O36 O36A O40A 104.7(18) . 5_455
O36 O36A Co1 68.3(12) . .
O40A O36A Co1 159.9(17) 5_455 .
O38A O38 Co2 69.8(13) . .
O42A O38A O38 104.7(18) 5_455 .
O42A O38A Co2 161.4(17) 5_455 .
O38 O38A Co2 67.1(13) . .
O40A O40 Co4 69.2(13) . .
O40 O40A O36A 105.7(18) . 6_665
O40 O40A Co4 66.9(13) . .
O36A O40A Co4 163.2(17) 6_665 .
O42A O42 Co3 69.7(12) . .
O42 O42A O38A 106.8(18) . 6_665
O42 O42A Co3 67.4(12) . .
O38A O42A Co3 162.0(17) 6_665 .
C45A O43 Co2 140(2) . .
O44A O44 Co2 67.2(13) . .
O50A O44A O44 105.6(18) . .
O50A O44A Co2 162.5(17) . .
O44 O44A Co2 67.1(13) . .
C45 O45 Co4 142(2) . .
O46A O46 Co3 70.4(14) . .
O48A O46A O46 106.5(19) . .
O48A O46A Co3 162.0(17) . .
O46 O46A Co3 66.3(13) . .
C45A O47 Co1 138(2) . .
O48A O48 Co1 70.0(12) . .
O46A O48A O48 105.8(18) . .
O46A O48A Co1 162.3(17) . .
O48 O48A Co1 66.0(11) . .
C45 O49 Co3 140(2) . .
O50A O50 Co4 68.6(13) . .
O44A O50A O50 103.8(18) . .
O44A O50A Co4 160.1(17) . .
O50 O50A Co4 66.9(13) . .
O15 C1 O27 129.8(18) . .
O15 C1 C2 122.9(17) . .
O27 C1 C2 107.4(15) . .
O15 C1 In3 64.2(11) . 1_556
O27 C1 In3 65.5(9) . 1_556
C2 C1 In3 172.9(12) . 1_556
C7 C2 C3 115.6(14) . .
C7 C2 C1 120.7(11) . .
C3 C2 C1 123.7(14) . .
C2 C3 C4 133.7(15) . .
C5 C4 C3 101.8(15) . .
C5 C4 C8 135.4(13) . .
C3 C4 C8 122.8(12) . .
C5 C4 O3 95.9(11) . .
C3 C4 O3 162.3(12) . .
C8 C4 O3 39.5(4) . .
C6 C5 C4 134.6(16) . .
C5 C6 C7 114.7(15) . .
C5 C6 C9 121.6(15) . .
C7 C6 C9 123.6(15) . .
C2 C7 C6 119.6(14) . .
O3 C8 O4 169.1(15) . .
O3 C8 C4 91.7(9) . .
O4 C8 C4 99.2(11) . .
O11 C9 O28 131(2) . .
O11 C9 C6 117.9(19) . .
O28 C9 C6 111.2(18) . .
O11 C9 In3 66.1(11) . .
O28 C9 In3 64.7(11) . .
C6 C9 In3 175.7(17) . .
C24 C10 C20 122.4(14) . .
C24 C10 C25 120.0(14) . .
C20 C10 C25 117.6(14) . .
C29 C11 C18 121.7(14) . .
C29 C11 C21 117.8(14) . .
C18 C11 C21 120.5(13) . .
C30 C12 C24 129.1(15) . .
C30 C12 C26 116.3(15) . .
C24 C12 C26 114.5(14) . .
O12 C13 O9 126.0(16) . .
O12 C13 C35 112.2(18) . .
O9 C13 C35 121.6(18) . .
O12 C13 In1 61.1(9) . .
O9 C13 In1 64.9(8) . .
C35 C13 In1 172.6(16) . .
O2 C14 O8 122.3(14) . .
O2 C14 C34 116.0(17) . .
O8 C14 C34 121.6(17) . .
O2 C14 In1 58.5(8) . 1_554
O8 C14 In1 63.9(8) . 1_554
C34 C14 In1 174.5(16) . 1_554
O1 C15 O7 119.2(12) . .
O1 C15 C36 121.2(14) . .
O7 C15 C36 116.1(14) . .
O1 C15 C36A 125.3(14) . .
O7 C15 C36A 112.8(14) . .
C36 C15 C36A 34.8(11) . .
O1 C15 In2 61.5(7) . .
O7 C15 In2 57.7(7) . .
C36 C15 In2 160.0(12) . .
C36A C15 In2 162.7(13) . .
C29 C16 C23 125.5(15) . .
C29 C16 C28 118.1(14) . .
C23 C16 C28 116.4(13) . .
C30 C17 C20 124.4(14) . .
C30 C17 C22 116.6(13) . .
C20 C17 C22 118.8(13) . .
C19 C18 C11 115.7(13) . .
C18 C19 C23 123.1(13) . .
C18 C19 C27 117.2(12) . .
C23 C19 C27 119.7(12) . .
C17 C20 C10 115.3(14) . .
O26 C21 O21 124.3(15) . .
O26 C21 C11 116.0(14) . .
O21 C21 C11 118.9(14) . .
O26 C21 In2 60.2(9) . .
O21 C21 In2 64.4(8) . .
C11 C21 In2 175.0(11) . .
O24 C22 O19 123.9(16) . .
O24 C22 C17 116.4(15) . .
O19 C22 C17 119.4(14) . .
O24 C22 In2 59.7(10) . .
O19 C22 In2 64.3(8) . .
C17 C22 In2 174.5(11) . .
C16 C23 C19 115.4(13) . .
C12 C24 C10 112.8(13) . .
O13 C25 O22 124.9(14) . .
O13 C25 C10 120.6(14) . .
O22 C25 C10 114.5(14) . .
O13 C25 In3 63.6(8) . .
O22 C25 In3 61.3(8) . .
C10 C25 In3 175.6(11) . .
O18 C26 O16 114.4(15) . .
O18 C26 C12 121.7(15) . .
O16 C26 C12 123.8(15) . .
O18 C26 In1 55.8(8) . .
O16 C26 In1 58.7(8) . .
C12 C26 In1 176.8(12) . .
O23 C27 O14 122.5(13) . .
O23 C27 C19 116.2(13) . .
O14 C27 C19 121.2(13) . .
O23 C27 In3 60.4(8) . 4_566
O14 C27 In3 62.1(7) . 4_566
C19 C27 In3 176.6(10) . 4_566
O20 C28 O17 119.3(15) . .
O20 C28 C16 122.3(14) . .
O17 C28 C16 118.4(14) . .
O20 C28 In1 61.3(8) . 5_456
O17 C28 In1 58.0(8) . 5_456
C16 C28 In1 176.0(12) . 5_456
C16 C29 C11 118.7(15) . .
C12 C30 C17 116.0(15) . .
O10 C31 O25 122.0(13) . .
O10 C31 C38A 119.4(15) . .
O25 C31 C38A 115.4(15) . .
O10 C31 C38 122.8(15) . .
O25 C31 C38 111.9(14) . .
C38A C31 C38 36.8(12) . .
O10 C31 In2 62.2(7) . 1_554
O25 C31 In2 59.8(7) . 1_554
C38A C31 In2 161.1(14) . 1_554
C38 C31 In2 160.8(13) . 1_554
C36 C32 C38A 124.9(18) . .
C36 C32 C36A 36.5(12) . .
C38A C32 C36A 108.8(18) . .
C36 C32 C38 108.3(17) . .
C38A C32 C38 37.9(13) . .
C36A C32 C38 117.6(17) . .
C35 C33 C34 122(2) . .
C14 C34 C33 124(2) . .
C14 C34 C42A 115(2) . .
C33 C34 C42A 114(2) . .
C14 C34 C42 116(2) . .
C33 C34 C42 113(2) . .
C42A C34 C42 54.7(17) . .
C33 C35 C13 123(2) . .
C33 C35 C41A 119(2) . .
C13 C35 C41A 115(2) . .
C33 C35 C41 111(2) . .
C13 C35 C41 113(2) . .
C41A C35 C41 57.2(17) . .
C36A C36 C37 91(3) . .
C36A C36 C32 73(2) . .
C37 C36 C32 124(2) . .
C36A C36 C15 73(2) . .
C37 C36 C15 113(2) . .
C32 C36 C15 111.8(18) . .
C36A C36 C37A 43(2) . .
C37 C36 C37A 48.1(18) . .
C32 C36 C37A 99.4(18) . .
C15 C36 C37A 91.9(17) . .
C36 C36A C37A 111(3) . .
C36 C36A C32 71(2) . .
C37A C36A C32 130(2) . .
C36 C36A C15 73(2) . .
C37A C36A C15 117(2) . .
C32 C36A C15 111.0(18) . .
C36 C36A C37 56(2) . .
C37A C36A C37 54.9(19) . .
C32 C36A C37 106(2) . .
C15 C36A C37 99.0(18) . .
C36 C37 C37A 86(3) . .
C36 C37 C44 115(3) . .
C37A C37 C44 109(3) . .
C36 C37 C36A 33.2(14) . .
C37A C37 C36A 52.6(19) . .
C44 C37 C36A 120(2) . .
C36A C37A C37 73(2) . .
C36A C37A C44A 114(3) . .
C37 C37A C44A 106(3) . .
C36A C37A C36 26.4(13) . .
C37 C37A C36 46.2(18) . .
C44A C37A C36 116(2) . .
C38A C38 C40A 107(3) . .
C38A C38 C32 69(2) . .
C40A C38 C32 128(2) . .
C38A C38 C31 70(2) . .
C40A C38 C31 116(2) . .
C32 C38 C31 111.0(18) . .
C38A C38 C40 51(2) . .
C40A C38 C40 56(2) . .
C32 C38 C40 100(2) . .
C31 C38 C40 95.3(19) . .
C38 C38A C40 96(3) . .
C38 C38A C32 73(3) . .
C40 C38A C32 123(3) . .
C38 C38A C31 73(2) . .
C40 C38A C31 115(3) . .
C32 C38A C31 114(2) . .
C38 C38A C40A 44(2) . .
C40 C38A C40A 52(2) . .
C32 C38A C40A 99.7(19) . .
C31 C38A C40A 92.4(18) . .
C38A C40 C44A 118(3) . .
C38A C40 C40A 82(3) . .
C44A C40 C40A 104(3) . .
C38A C40 C38 32.7(15) . .
C44A C40 C38 119(3) . .
C40A C40 C38 49.3(19) . .
C38 C40A C44 113(3) . .
C38 C40A C40 75(2) . .
C44 C40A C40 106(3) . .
C38 C40A C38A 28.7(14) . .
C44 C40A C38A 116(2) . .
C40 C40A C38A 45.8(19) . .
C46 C41 C41A 100(2) . .
C46 C41 C35 122(3) . .
C41A C41 C35 60.9(18) . .
C41 C41A C46A 97(2) . .
C41 C41A C35 61.9(18) . .
C46A C41A C35 118(2) . .
C46 C42 C42A 102(2) . .
C46 C42 C34 117(2) . .
C42A C42 C34 59.8(18) . .
C42 C42A C46A 96(2) . .
C42 C42A C34 65.4(19) . .
C46A C42A C34 121(3) . .
O34 C43 O35 125(4) . .
O34 C43 C44 122(3) . .
O35 C43 C44 113(3) . .
O31 C43A O32 130(4) . .
O31 C43A C44A 118(3) . .
O32 C43A C44A 111(3) . .
C43 C44 C40A 115(3) . .
C43 C44 C37 124(3) . .
C40A C44 C37 117(3) . .
C37A C44A C43A 117(3) . .
C37A C44A C40 119(3) . .
C43A C44A C40 122(3) . .
O49 C45 O45 109(3) . .
O49 C45 C46A 112(3) . .
O45 C45 C46A 115(3) . .
O47 C45A O43 116(3) . .
O47 C45A C46 115(3) . .
O43 C45A C46 119(3) . .
C41 C46 C42 122(3) . .
C41 C46 C45A 123(3) . .
C42 C46 C45A 113(2) . .
C41 C46 C46A 83(2) . .
C42 C46 C46A 79.8(19) . .
C45A C46 C46A 93(2) . .
C42A C46A C41A 119(3) . .
C42A C46A C45 119(3) . .
C41A C46A C45 120(3) . .
C42A C46A C46 82(2) . .
C41A C46A C46 80(2) . .
C45 C46A C46 96(2) . .

loop_
_geom_bond_atom_site_label_1
_geom_bond_atom_site_label_2
_geom_bond_distance
_geom_bond_site_symmetry_2
In1 O18 2.202(11) .
In1 O17 2.207(11) 6_666
In1 O2 2.252(10) 1_556
In1 O16 2.267(11) .
In1 O12 2.277(10) .
In1 O20 2.280(10) 6_666
In1 O9 2.365(10) .
In1 O8 2.375(10) 1_556
In1 C28 2.599(16) 6_666
In1 C13 2.601(17) .
In1 C14 2.640(16) 1_556
In1 C26 2.652(16) .
In2 O24 2.223(13) .
In2 O26 2.226(13) .
In2 O7 2.252(11) .
In2 O25 2.285(10) 1_556
In2 O21 2.314(10) .
In2 O19 2.320(10) .
In2 O1 2.338(9) .
In2 O10 2.339(9) 1_556
In2 C21 2.564(15) .
In2 C22 2.572(15) .
In2 C31 2.643(13) 1_556
In2 C15 2.660(13) .
In3 O23 2.278(12) 4_566
In3 O22 2.287(11) .
In3 O14 2.315(10) 4_566
In3 O13 2.338(10) .
In3 O15 2.343(13) 1_554
In3 O28 2.348(12) .
In3 O11 2.376(13) .
In3 O27 2.381(12) 1_554
In3 C9 2.59(2) .
In3 C1 2.600(19) 1_554
In3 C25 2.608(15) .
In3 C27 2.619(14) 4_566
Co1 O29 1.931(19) .
Co1 O48 2.09(2) .
Co1 O36 2.14(2) .
Co1 O36A 2.14(2) .
Co1 O48A 2.15(2) .
Co1 O31 2.16(2) .
Co1 O47 2.21(3) .
Co1 O33 2.300(5) .
Co2 O29 1.856(19) .
Co2 O38 2.11(3) .
Co2 O44 2.14(3) .
Co2 O44A 2.14(2) .
Co2 O38A 2.15(2) .
Co2 O41 2.17(3) .
Co2 O43 2.18(3) .
Co2 O32 2.18(2) .
Co3 O30 1.937(19) .
Co3 O46 2.09(3) .
Co3 O42 2.11(2) .
Co3 O34 2.13(2) 6_665
Co3 O42A 2.15(2) .
Co3 O46A 2.15(2) .
Co3 O49 2.21(3) .
Co3 O39 2.300(5) .
Co4 O30 1.868(19) .
Co4 O40 2.10(3) .
Co4 O45 2.11(3) .
Co4 O50 2.12(3) .
Co4 O40A 2.13(2) .
Co4 O50A 2.14(2) .
Co4 O35 2.17(2) 6_665
Co4 O37 2.22(3) .
Co5 O4 1.997(2) .
Co5 O4 1.997(2) 3_565
Co5 O4 1.997(2) 2_665
Co5 O6 1.999(2) .
Co6 O3 1.997(2) .
Co6 O3 1.997(2) 3_565
Co6 O3 1.997(2) 2_665
Co6 O5 1.999(2) .
O1 C15 1.225(15) .
O2 C14 1.283(16) .
O2 In1 2.252(10) 1_554
O3 C8 1.228(2) .
O3 C4 1.929(15) .
O4 C8 1.229(2) .
O7 C15 1.304(15) .
O8 C14 1.305(16) .
O8 In1 2.375(10) 1_554
O9 C13 1.300(18) .
O10 C31 1.237(15) .
O10 In2 2.339(9) 1_554
O11 C9 1.26(2) .
O12 C13 1.263(18) .
O13 C25 1.241(16) .
O14 C27 1.258(15) .
O14 In3 2.315(10) 4_566
O15 C1 1.22(2) .
O15 In3 2.343(13) 1_556
O16 C26 1.283(17) .
O17 C28 1.250(17) .
O17 In1 2.207(11) 5_456
O18 C26 1.279(17) .
O19 C22 1.228(16) .
O20 C28 1.250(17) .
O20 In1 2.280(10) 5_456
O21 C21 1.226(16) .
O22 C25 1.250(16) .
O23 C27 1.257(16) .
O23 In3 2.278(12) 4_566
O24 C22 1.182(17) .
O25 C31 1.298(15) .
O25 In2 2.285(10) 1_554
O26 C21 1.196(17) .
O27 C1 1.34(2) .
O27 In3 2.381(12) 1_556
O28 C9 1.29(2) .
O31 C43A 1.11(4) .
O32 C43A 1.26(4) .
O34 C43 1.16(4) .
O34 Co3 2.13(2) 5_455
O35 C43 1.22(4) .
O35 Co4 2.17(2) 5_455
O36 O36A 1.57(3) .
O36A O40A 1.59(3) 5_455
O38 O38A 1.57(3) .
O38A O42A 1.56(3) 5_455
O40 O40A 1.58(3) .
O40A O36A 1.59(3) 6_665
O42 O42A 1.56(3) .
O42A O38A 1.56(3) 6_665
O43 C45A 1.19(3) .
O44 O44A 1.66(4) .
O44A O50A 1.58(3) .
O45 C45 1.25(3) .
O46 O46A 1.56(4) .
O46A O48A 1.56(3) .
O47 C45A 1.18(3) .
O48 O48A 1.59(3) .
O49 C45 1.20(3) .
O50 O50A 1.61(4) .
C1 C2 1.49(2) .
C1 In3 2.600(19) 1_556
C2 C7 1.450(2) .
C2 C3 1.450(2) .
C3 C4 1.450(2) .
C4 C5 1.450(2) .
C4 C8 1.451(2) .
C5 C6 1.450(2) .
C6 C7 1.450(2) .
C6 C9 1.47(2) .
C10 C24 1.439(19) .
C10 C20 1.47(2) .
C10 C25 1.47(2) .
C11 C29 1.41(2) .
C11 C18 1.44(2) .
C11 C21 1.57(2) .
C12 C30 1.33(2) .
C12 C24 1.433(19) .
C12 C26 1.54(2) .
C13 C35 1.46(3) .
C14 C34 1.38(3) .
C14 In1 2.640(16) 1_554
C15 C36 1.53(3) .
C15 C36A 1.54(3) .
C16 C29 1.31(2) .
C16 C23 1.416(19) .
C16 C28 1.55(2) .
C17 C30 1.39(2) .
C17 C20 1.43(2) .
C17 C22 1.55(2) .
C18 C19 1.411(19) .
C19 C23 1.424(18) .
C19 C27 1.479(19) .
C27 In3 2.619(14) 4_566
C28 In1 2.599(16) 5_456
C31 C38A 1.52(3) .
C31 C38 1.54(3) .
C31 In2 2.644(13) 1_554
C32 C36 1.46(3) .
C32 C38A 1.47(3) .
C32 C36A 1.47(3) .
C32 C38 1.51(3) .
C33 C35 1.45(3) .
C33 C34 1.46(3) .
C34 C42A 1.53(4) .
C34 C42 1.61(3) .
C35 C41A 1.53(4) .
C35 C41 1.55(4) .
C36 C36A 0.92(3) .
C36 C37 1.39(4) .
C36 C37A 1.93(4) .
C36A C37A 1.40(4) .
C36A C37 1.68(4) .
C37 C37A 1.44(4) .
C37 C44 1.52(4) .
C37A C44A 1.45(4) .
C38 C38A 0.97(3) .
C38 C40A 1.40(4) .
C38 C40 1.78(5) .
C38A C40 1.39(4) .
C38A C40A 1.92(4) .
C40 C44A 1.51(5) .
C40 C40A 1.53(5) .
C40A C44 1.52(4) .
C41 C46 1.37(4) .
C41 C41A 1.47(4) .
C41A C46A 1.48(4) .
C42 C46 1.44(4) .
C42 C42A 1.45(4) .
C42A C46A 1.47(4) .
C43 C44 1.45(4) .
C43A C44A 1.51(4) .
C45 C46A 1.50(4) .
C45A C46 1.55(4) .
C46 C46A 1.89(4) .
